data_2225277
loop_
_publ_author_name
'Saeed, Aamer'
'Khera, Rasheed Ahmad'
'Simpson, Jim'

_publ_section_title
;
 <i>N</i>-(2-Fluorophenyl)cinnamamide
;
_journal_coeditor_code HG2641
_journal_issue 3
_journal_name_full 'Acta Crystallographica Section E'
_journal_page_first o533
_journal_page_last o534
_journal_paper_doi 10.1107/S1600536810003867
_journal_volume 66
_journal_year 2010
_chemical_formula_iupac 'C15 H12 F N O'
_chemical_formula_moiety 'C15 H12 F N O'
_chemical_formula_sum 'C15 H12 F N O'
_chemical_formula_weight 241.26
_chemical_name_systematic
;
<i>N</i>-(2-Fluorophenyl)cinnamamide
;
_space_group_IT_number 14
_symmetry_cell_setting monoclinic
_symmetry_space_group_name_Hall '-P 2ybc'
_symmetry_space_group_name_H-M 'P 1 21/c 1'
_atom_sites_solution_hydrogens geom
_atom_sites_solution_primary direct
_atom_sites_solution_secondary difmap
_cell_angle_alpha 90.00
_cell_angle_beta 99.297(7)
_cell_angle_gamma 90.00
_cell_formula_units_Z 8
_cell_length_a 9.6634(12)
_cell_length_b 13.0838(17)
_cell_length_c 19.404(3)
_cell_measurement_reflns_used 5945
_cell_measurement_temperature 89(2)
_cell_measurement_theta_max 25.13
_cell_measurement_theta_min 2.64
_cell_volume 2421.1(6)
_computing_cell_refinement 'APEX2 and SAINT (Bruker 2006)'
_computing_data_collection 'APEX2 (Bruker 2006)'
_computing_data_reduction 'SAINT (Bruker 2006)'
_computing_molecular_graphics
;
SHELXTL (Sheldrick, 2008) and Mercury (Macrae <i>et al.</i>,
2008)
;
_computing_publication_material
;
SHELXL97 (Sheldrick, 2008), enCIFer (Allen <i>et al.</i>,
2004), PLATON (Spek, 2009)
and publCIF (Westrip, 2010)
;
_computing_structure_refinement
;
SHELXL97 (Sheldrick, 2008) and TITAN2000 (Hunter & Simpson,
1999)
;
_computing_structure_solution 'SHELXS97 (Sheldrick, 2008)'
_diffrn_ambient_temperature 89(2)
_diffrn_measured_fraction_theta_full 0.995
_diffrn_measured_fraction_theta_max 0.995
_diffrn_measurement_device_type 'Bruker APEXII CCD'
_diffrn_measurement_method \w
_diffrn_radiation_monochromator graphite
_diffrn_radiation_source 'fine-focus sealed tube'
_diffrn_radiation_type MoK\a
_diffrn_radiation_wavelength 0.71073
_diffrn_reflns_av_R_equivalents 0.0679
_diffrn_reflns_av_sigmaI/netI 0.0445
_diffrn_reflns_limit_h_max 11
_diffrn_reflns_limit_h_min -11
_diffrn_reflns_limit_k_max 15
_diffrn_reflns_limit_k_min -15
_diffrn_reflns_limit_l_max 23
_diffrn_reflns_limit_l_min -23
_diffrn_reflns_number 24964
_diffrn_reflns_theta_full 25.28
_diffrn_reflns_theta_max 25.28
_diffrn_reflns_theta_min 1.89
_diffrn_standards_number 0
_exptl_absorpt_coefficient_mu 0.094
_exptl_absorpt_correction_T_max 1.0000
_exptl_absorpt_correction_T_min 0.6964
_exptl_absorpt_correction_type multi-scan
_exptl_absorpt_process_details '(SADABS; Bruker, 2006)'
_exptl_crystal_colour 'pale yellow'
_exptl_crystal_density_diffrn 1.324
_exptl_crystal_density_method 'not measured'
_exptl_crystal_description block
_exptl_crystal_F_000 1008
_exptl_crystal_size_max 0.64
_exptl_crystal_size_mid 0.30
_exptl_crystal_size_min 0.16
_refine_diff_density_max 0.300
_refine_diff_density_min -0.364
_refine_ls_extinction_method none
_refine_ls_goodness_of_fit_ref 1.069
_refine_ls_hydrogen_treatment mixed
_refine_ls_matrix_type full
_refine_ls_number_parameters 331
_refine_ls_number_reflns 4376
_refine_ls_number_restraints 0
_refine_ls_restrained_S_all 1.069
_refine_ls_R_factor_all 0.0713
_refine_ls_R_factor_gt 0.0501
_refine_ls_shift/su_max_lt 0.001
_refine_ls_shift/su_mean 0.000
_refine_ls_structure_factor_coef Fsqd
_refine_ls_weighting_details 'calc w=1/[\s^2^(Fo^2^)+(0.0869P)^2^+1.0345P] where P=(Fo^2^+2Fc^2^)/3'
_refine_ls_weighting_scheme calc
_refine_ls_wR_factor_gt 0.1433
_refine_ls_wR_factor_ref 0.1556
_reflns_number_gt 3312
_reflns_number_total 4376
_reflns_threshold_expression I>2\s(I)
_cod_data_source_file hg2641.cif
_cod_data_source_block I
_cod_original_cell_volume 2421.0(5)
_cod_original_sg_symbol_H-M 'P 21/c'
_cod_database_code 2225277
_cod_database_fobs_code 2225277

loop_
_symmetry_equiv_pos_as_xyz
'x, y, z'
'-x, y+1/2, -z+1/2'
'-x, -y, -z'
'x, -y-1/2, z-1/2'

loop_
_atom_site_type_symbol
_atom_site_label
_atom_site_fract_x
_atom_site_fract_y
_atom_site_fract_z
_atom_site_U_iso_or_equiv
_atom_site_adp_type
_atom_site_calc_flag
_atom_site_refinement_flags
_atom_site_occupancy
_atom_site_disorder_assembly
_atom_site_disorder_group
N N1A 0.2567(2) 0.71300(15) 0.02767(10) 0.0190(4) Uani d . 1 . .
H H1NA 0.342(3) 0.735(2) 0.0245(12) 0.023 Uiso d . 1 . .
C C1A 0.1444(2) 0.75857(17) -0.01166(11) 0.0177(5) Uani d . 1 . .
O O1A 0.02319(15) 0.72730(12) -0.01255(8) 0.0220(4) Uani d . 1 . .
C C2A 0.1794(2) 0.85024(17) -0.04971(11) 0.0181(5) Uani d . 1 . .
H H2A 0.2725 0.8596 -0.0585 0.022 Uiso calc R 1 . .
C C3A 0.0817(2) 0.92016(18) -0.07189(11) 0.0199(5) Uani d . 1 . .
H H3A -0.0105 0.9048 -0.0639 0.024 Uiso calc R 1 . .
C C4A 0.0985(2) 1.01740(18) -0.10691(11) 0.0191(5) Uani d . 1 . .
C C5A -0.0136(2) 1.08608(18) -0.11720(12) 0.0229(5) Uani d . 1 . .
H H5A -0.0991 1.0685 -0.1019 0.027 Uiso calc R 1 . .
C C6A -0.0017(3) 1.18006(19) -0.14953(12) 0.0251(6) Uani d . 1 . .
H H6A -0.0792 1.2257 -0.1564 0.030 Uiso calc R 1 . .
C C7A 0.1223(3) 1.20718(19) -0.17169(12) 0.0245(5) Uani d . 1 . .
H H7A 0.1303 1.2712 -0.1938 0.029 Uiso calc R 1 . .
C C8A 0.2356(2) 1.13992(19) -0.16129(11) 0.0235(5) Uani d . 1 . .
H H8A 0.3214 1.1586 -0.1759 0.028 Uiso calc R 1 . .
C C9A 0.2240(2) 1.04614(18) -0.12984(11) 0.0212(5) Uani d . 1 . .
H H9A 0.3015 1.0006 -0.1236 0.025 Uiso calc R 1 . .
C C10A 0.2461(2) 0.63122(17) 0.07449(12) 0.0179(5) Uani d . 1 . .
C C11A 0.3173(2) 0.63675(17) 0.14283(12) 0.0201(5) Uani d . 1 . .
F F1A 0.39762(14) 0.72109(10) 0.16188(7) 0.0294(4) Uani d . 1 . .
C C12A 0.3107(2) 0.56122(19) 0.19135(12) 0.0244(5) Uani d . 1 . .
H H12A 0.3604 0.5676 0.2376 0.029 Uiso calc R 1 . .
C C13A 0.2297(2) 0.47516(19) 0.17133(12) 0.0241(5) Uani d . 1 . .
H H13A 0.2231 0.4222 0.2041 0.029 Uiso calc R 1 . .
C C14A 0.1585(2) 0.46671(18) 0.10335(12) 0.0216(5) Uani d . 1 . .
H H14A 0.1041 0.4075 0.0896 0.026 Uiso calc R 1 . .
C C15A 0.1665(2) 0.54433(17) 0.05545(12) 0.0194(5) Uani d . 1 . .
H H15A 0.1169 0.5380 0.0092 0.023 Uiso calc R 1 . .
N N1B 0.7349(2) 0.79010(15) -0.03553(10) 0.0187(4) Uani d . 1 . .
H H1NB 0.814(3) 0.769(2) -0.0341(13) 0.022 Uiso d . 1 . .
C C1B 0.6485(2) 0.74513(17) 0.00412(11) 0.0170(5) Uani d . 1 . .
O O1B 0.52817(15) 0.77646(12) 0.00522(8) 0.0216(4) Uani d . 1 . .
C C2B 0.7098(2) 0.65447(17) 0.04371(11) 0.0177(5) Uani d . 1 . .
H H2B 0.8086 0.6452 0.0519 0.021 Uiso calc R 1 . .
C C3B 0.6277(2) 0.58575(17) 0.06798(11) 0.0184(5) Uani d . 1 . .
H H3B 0.5299 0.5994 0.0594 0.022 Uiso calc R 1 . .
C C4B 0.6714(2) 0.49131(18) 0.10655(11) 0.0182(5) Uani d . 1 . .
C C5B 0.8115(2) 0.47122(19) 0.13481(12) 0.0232(5) Uani d . 1 . .
H H5B 0.8819 0.5198 0.1293 0.028 Uiso calc R 1 . .
C C6B 0.8485(3) 0.3814(2) 0.17071(12) 0.0273(6) Uani d . 1 . .
H H6B 0.9439 0.3689 0.1897 0.033 Uiso calc R 1 . .
C C7B 0.7465(3) 0.30895(19) 0.17912(12) 0.0276(6) Uani d . 1 . .
H H7B 0.7723 0.2470 0.2034 0.033 Uiso calc R 1 . .
C C8B 0.6072(3) 0.32802(19) 0.15172(12) 0.0262(6) Uani d . 1 . .
H H8B 0.5371 0.2793 0.1575 0.031 Uiso calc R 1 . .
C C9B 0.5701(2) 0.41858(18) 0.11572(11) 0.0216(5) Uani d . 1 . .
H H9B 0.4745 0.4311 0.0971 0.026 Uiso calc R 1 . .
C C10B 0.6938(2) 0.87171(17) -0.08218(11) 0.0173(5) Uani d . 1 . .
C C11B 0.7185(2) 0.86597(18) -0.15059(12) 0.0225(5) Uani d . 1 . .
F F1B 0.78197(16) 0.78076(11) -0.17040(7) 0.0351(4) Uani d . 1 . .
C C12B 0.6818(2) 0.9429(2) -0.19871(12) 0.0270(6) Uani d . 1 . .
H H12B 0.6997 0.9364 -0.2452 0.032 Uiso calc R 1 . .
C C13B 0.6180(2) 1.02988(19) -0.17770(12) 0.0246(5) Uani d . 1 . .
H H13B 0.5918 1.0837 -0.2100 0.029 Uiso calc R 1 . .
C C14B 0.5924(2) 1.03851(18) -0.10960(12) 0.0226(5) Uani d . 1 . .
H H14B 0.5490 1.0983 -0.0954 0.027 Uiso calc R 1 . .
C C15B 0.6303(2) 0.95959(17) -0.06203(12) 0.0195(5) Uani d . 1 . .
H H15B 0.6126 0.9660 -0.0155 0.023 Uiso calc R 1 . .

loop_
_atom_site_aniso_label
_atom_site_aniso_U_11
_atom_site_aniso_U_22
_atom_site_aniso_U_33
_atom_site_aniso_U_12
_atom_site_aniso_U_13
_atom_site_aniso_U_23
N1A 0.0104(9) 0.0186(11) 0.0287(10) -0.0008(7) 0.0050(8) 0.0038(8)
C1A 0.0135(11) 0.0178(12) 0.0221(11) 0.0005(9) 0.0041(8) -0.0030(9)
O1A 0.0112(8) 0.0213(9) 0.0336(9) -0.0002(6) 0.0035(6) 0.0019(7)
C2A 0.0113(10) 0.0205(12) 0.0229(11) -0.0017(9) 0.0041(8) -0.0005(10)
C3A 0.0130(11) 0.0206(12) 0.0263(11) -0.0028(9) 0.0038(8) -0.0009(10)
C4A 0.0164(11) 0.0199(12) 0.0204(11) -0.0013(9) 0.0014(8) -0.0009(9)
C5A 0.0169(11) 0.0238(13) 0.0277(12) 0.0015(10) 0.0029(9) -0.0015(11)
C6A 0.0250(13) 0.0222(13) 0.0271(12) 0.0051(10) 0.0006(10) -0.0016(10)
C7A 0.0327(14) 0.0178(13) 0.0222(12) -0.0017(10) 0.0015(10) 0.0012(10)
C8A 0.0213(12) 0.0274(14) 0.0222(11) -0.0066(10) 0.0046(9) 0.0001(10)
C9A 0.0160(11) 0.0238(13) 0.0233(11) 0.0007(9) 0.0020(9) -0.0001(10)
C10A 0.0092(10) 0.0185(12) 0.0273(12) 0.0032(8) 0.0072(8) 0.0016(10)
C11A 0.0157(11) 0.0159(12) 0.0288(12) 0.0005(9) 0.0037(9) -0.0022(10)
F1A 0.0282(8) 0.0204(8) 0.0366(8) -0.0063(6) -0.0036(6) -0.0016(6)
C12A 0.0248(13) 0.0236(13) 0.0242(12) 0.0040(10) 0.0024(9) 0.0009(10)
C13A 0.0231(12) 0.0198(13) 0.0306(13) 0.0036(10) 0.0080(10) 0.0067(10)
C14A 0.0171(11) 0.0167(12) 0.0327(13) 0.0005(9) 0.0094(9) -0.0009(10)
C15A 0.0137(11) 0.0196(13) 0.0256(12) 0.0009(9) 0.0052(9) 0.0003(10)
N1B 0.0106(9) 0.0186(11) 0.0275(10) 0.0030(8) 0.0052(8) 0.0026(8)
C1B 0.0134(11) 0.0169(12) 0.0206(11) -0.0013(9) 0.0024(8) -0.0041(9)
O1B 0.0112(8) 0.0215(9) 0.0331(9) 0.0014(6) 0.0063(6) 0.0022(7)
C2B 0.0124(10) 0.0204(12) 0.0202(11) 0.0019(9) 0.0026(8) -0.0021(9)
C3B 0.0136(11) 0.0195(12) 0.0222(11) 0.0020(9) 0.0034(8) -0.0017(10)
C4B 0.0165(11) 0.0216(13) 0.0178(11) 0.0021(9) 0.0062(8) -0.0020(9)
C5B 0.0203(12) 0.0259(14) 0.0245(12) 0.0008(10) 0.0071(9) 0.0037(10)
C6B 0.0230(13) 0.0332(15) 0.0264(12) 0.0073(11) 0.0064(10) 0.0067(11)
C7B 0.0350(14) 0.0224(14) 0.0264(12) 0.0060(11) 0.0085(10) 0.0046(10)
C8B 0.0309(14) 0.0212(13) 0.0279(12) -0.0049(10) 0.0089(10) -0.0007(11)
C9B 0.0205(12) 0.0206(13) 0.0241(11) -0.0006(9) 0.0046(9) -0.0018(10)
C10B 0.0106(10) 0.0162(12) 0.0246(11) -0.0028(8) 0.0010(8) 0.0018(9)
C11B 0.0180(12) 0.0197(13) 0.0311(12) -0.0002(9) 0.0082(9) -0.0026(10)
F1B 0.0483(10) 0.0259(8) 0.0356(8) 0.0089(7) 0.0202(7) -0.0006(7)
C12B 0.0280(13) 0.0281(14) 0.0254(12) -0.0025(10) 0.0058(10) 0.0028(11)
C13B 0.0194(12) 0.0208(13) 0.0323(13) -0.0034(9) 0.0009(9) 0.0092(11)
C14B 0.0145(11) 0.0174(12) 0.0352(13) -0.0007(9) 0.0020(9) 0.0005(10)
C15B 0.0137(11) 0.0191(12) 0.0259(11) -0.0019(9) 0.0038(9) -0.0005(10)

loop_
_atom_type_symbol
_atom_type_description
_atom_type_scat_dispersion_real
_atom_type_scat_dispersion_imag
_atom_type_scat_source
C C 0.0033 0.0016 'International Tables Vol C Tables 4.2.6.8 and 6.1.1.4'
H H 0.0000 0.0000 'International Tables Vol C Tables 4.2.6.8 and 6.1.1.4'
N N 0.0061 0.0033 'International Tables Vol C Tables 4.2.6.8 and 6.1.1.4'
O O 0.0106 0.0060 'International Tables Vol C Tables 4.2.6.8 and 6.1.1.4'
F F 0.0171 0.0103 'International Tables Vol C Tables 4.2.6.8 and 6.1.1.4'

loop_
_geom_angle_atom_site_label_1
_geom_angle_atom_site_label_2
_geom_angle_atom_site_label_3
_geom_angle_site_symmetry_1
_geom_angle_site_symmetry_3
_geom_angle
_geom_angle_publ_flag
C1A N1A C10A . . 123.83(19) ?
C1A N1A H1NA . . 119.1(16) ?
C10A N1A H1NA . . 117.1(16) ?
O1A C1A N1A . . 122.1(2) ?
O1A C1A C2A . . 123.66(19) ?
N1A C1A C2A . . 114.22(19) ?
C3A C2A C1A . . 120.7(2) ?
C3A C2A H2A . . 119.6 ?
C1A C2A H2A . . 119.6 ?
C2A C3A C4A . . 128.3(2) ?
C2A C3A H3A . . 115.9 ?
C4A C3A H3A . . 115.9 ?
C5A C4A C9A . . 118.1(2) ?
C5A C4A C3A . . 118.9(2) ?
C9A C4A C3A . . 123.0(2) ?
C6A C5A C4A . . 120.9(2) ?
C6A C5A H5A . . 119.6 ?
C4A C5A H5A . . 119.6 ?
C7A C6A C5A . . 120.3(2) ?
C7A C6A H6A . . 119.8 ?
C5A C6A H6A . . 119.8 ?
C6A C7A C8A . . 119.5(2) ?
C6A C7A H7A . . 120.2 ?
C8A C7A H7A . . 120.2 ?
C9A C8A C7A . . 120.4(2) ?
C9A C8A H8A . . 119.8 ?
C7A C8A H8A . . 119.8 ?
C8A C9A C4A . . 120.8(2) ?
C8A C9A H9A . . 119.6 ?
C4A C9A H9A . . 119.6 ?
C15A C10A C11A . . 117.6(2) ?
C15A C10A N1A . . 122.8(2) ?
C11A C10A N1A . . 119.7(2) ?
F1A C11A C12A . . 118.89(19) ?
F1A C11A C10A . . 118.1(2) ?
C12A C11A C10A . . 123.0(2) ?
C11A C12A C13A . . 118.5(2) ?
C11A C12A H12A . . 120.7 ?
C13A C12A H12A . . 120.7 ?
C14A C13A C12A . . 120.0(2) ?
C14A C13A H13A . . 120.0 ?
C12A C13A H13A . . 120.0 ?
C15A C14A C13A . . 120.3(2) ?
C15A C14A H14A . . 119.8 ?
C13A C14A H14A . . 119.8 ?
C14A C15A C10A . . 120.6(2) ?
C14A C15A H15A . . 119.7 ?
C10A C15A H15A . . 119.7 ?
C1B N1B C10B . . 123.75(19) ?
C1B N1B H1NB . . 119.8(19) ?
C10B N1B H1NB . . 116.4(19) ?
O1B C1B N1B . . 122.1(2) ?
O1B C1B C2B . . 123.6(2) ?
N1B C1B C2B . . 114.22(19) ?
C3B C2B C1B . . 120.8(2) ?
C3B C2B H2B . . 119.6 ?
C1B C2B H2B . . 119.6 ?
C2B C3B C4B . . 127.4(2) ?
C2B C3B H3B . . 116.3 ?
C4B C3B H3B . . 116.3 ?
C9B C4B C5B . . 118.4(2) ?
C9B C4B C3B . . 119.18(19) ?
C5B C4B C3B . . 122.5(2) ?
C6B C5B C4B . . 120.8(2) ?
C6B C5B H5B . . 119.6 ?
C4B C5B H5B . . 119.6 ?
C5B C6B C7B . . 120.4(2) ?
C5B C6B H6B . . 119.8 ?
C7B C6B H6B . . 119.8 ?
C8B C7B C6B . . 119.5(2) ?
C8B C7B H7B . . 120.2 ?
C6B C7B H7B . . 120.2 ?
C7B C8B C9B . . 120.0(2) ?
C7B C8B H8B . . 120.0 ?
C9B C8B H8B . . 120.0 ?
C8B C9B C4B . . 120.9(2) ?
C8B C9B H9B . . 119.5 ?
C4B C9B H9B . . 119.5 ?
C11B C10B C15B . . 117.8(2) ?
C11B C10B N1B . . 119.8(2) ?
C15B C10B N1B . . 122.4(2) ?
F1B C11B C12B . . 119.1(2) ?
F1B C11B C10B . . 118.1(2) ?
C12B C11B C10B . . 122.8(2) ?
C11B C12B C13B . . 118.6(2) ?
C11B C12B H12B . . 120.7 ?
C13B C12B H12B . . 120.7 ?
C12B C13B C14B . . 120.2(2) ?
C12B C13B H13B . . 119.9 ?
C14B C13B H13B . . 119.9 ?
C13B C14B C15B . . 120.1(2) ?
C13B C14B H14B . . 119.9 ?
C15B C14B H14B . . 119.9 ?
C10B C15B C14B . . 120.5(2) ?
C10B C15B H15B . . 119.7 ?
C14B C15B H15B . . 119.7 ?

loop_
_geom_bond_atom_site_label_1
_geom_bond_atom_site_label_2
_geom_bond_site_symmetry_2
_geom_bond_distance
_geom_bond_publ_flag
N1A C1A . 1.360(3) ?
N1A C10A . 1.418(3) ?
N1A H1NA . 0.88(3) ?
C1A O1A . 1.238(3) ?
C1A C2A . 1.476(3) ?
C2A C3A . 1.335(3) ?
C2A H2A . 0.9500 ?
C3A C4A . 1.464(3) ?
C3A H3A . 0.9500 ?
C4A C5A . 1.397(3) ?
C4A C9A . 1.408(3) ?
C5A C6A . 1.394(3) ?
C5A H5A . 0.9500 ?
C6A C7A . 1.384(3) ?
C6A H6A . 0.9500 ?
C7A C8A . 1.393(3) ?
C7A H7A . 0.9500 ?
C8A C9A . 1.383(3) ?
C8A H8A . 0.9500 ?
C9A H9A . 0.9500 ?
C10A C15A . 1.389(3) ?
C10A C11A . 1.393(3) ?
C11A F1A . 1.365(3) ?
C11A C12A . 1.373(3) ?
C12A C13A . 1.390(3) ?
C12A H12A . 0.9500 ?
C13A C14A . 1.390(3) ?
C13A H13A . 0.9500 ?
C14A C15A . 1.387(3) ?
C14A H14A . 0.9500 ?
C15A H15A . 0.9500 ?
N1B C1B . 1.357(3) ?
N1B C10B . 1.414(3) ?
N1B H1NB . 0.81(3) ?
C1B O1B . 1.237(3) ?
C1B C2B . 1.483(3) ?
C2B C3B . 1.334(3) ?
C2B H2B . 0.9500 ?
C3B C4B . 1.471(3) ?
C3B H3B . 0.9500 ?
C4B C9B . 1.397(3) ?
C4B C5B . 1.401(3) ?
C5B C6B . 1.384(3) ?
C5B H5B . 0.9500 ?
C6B C7B . 1.396(4) ?
C6B H6B . 0.9500 ?
C7B C8B . 1.388(3) ?
C7B H7B . 0.9500 ?
C8B C9B . 1.393(3) ?
C8B H8B . 0.9500 ?
C9B H9B . 0.9500 ?
C10B C11B . 1.388(3) ?
C10B C15B . 1.389(3) ?
C11B F1B . 1.358(3) ?
C11B C12B . 1.380(3) ?
C12B C13B . 1.386(4) ?
C12B H12B . 0.9500 ?
C13B C14B . 1.388(3) ?
C13B H13B . 0.9500 ?
C14B C15B . 1.394(3) ?
C14B H14B . 0.9500 ?
C15B H15B . 0.9500 ?

loop_
_geom_hbond_atom_site_label_D
_geom_hbond_atom_site_label_H
_geom_hbond_atom_site_label_A
_geom_hbond_site_symmetry_A
_geom_hbond_distance_DH
_geom_hbond_distance_HA
_geom_hbond_distance_DA
_geom_hbond_angle_DHA
N1A H1NA O1B . 0.88(3) 1.98(3) 2.851(2) 173(2)
N1B H1NB O1A 1_655 0.81(3) 2.07(3) 2.870(2) 170(2)
C14A H14A O1A 3_565 0.95 2.50 3.410(3) 159.8
C14B H14B O1B 3_675 0.95 2.59 3.476(3) 154.9
C9B H9B CgA 4_566 0.95 2.89 3.679(2) 141.0
C5A H5A CgB 4_665 0.95 2.80 3.621(2) 149.0
